data_4300978
loop_
_publ_author_name
'Wadas, Thaddeus J.'
'Chakraborty, Soma'
'Lachicotte, Rene J.'
'Wang, Quan-Ming'
'Eisenberg, Richard'

_publ_section_title
;
 Facile Synthesis, Structure, and Luminescence Properties of
 Pt(diimine)bis(arylacetylide) Chromophore--Donor Dyads
;
_journal_coden_ASTM INOCAJ
_journal_issue 8
_journal_name_full 'Inorganic Chemistry'
_journal_page_first 2628
_journal_page_last 2638
_journal_paper_doi 10.1021/ic048886l
_journal_volume 44
_journal_year 2005
_chemical_formula_sum 'C58 H50 N4 O Pt'
_chemical_formula_weight 1014.11
_space_group_IT_number 2
_symmetry_cell_setting triclinic
_symmetry_space_group_name_Hall '-P 1'
_symmetry_space_group_name_H-M 'P -1'
_atom_sites_solution_hydrogens geom
_atom_sites_solution_primary direct
_atom_sites_solution_secondary difmap
_audit_creation_method SHELXL-97
_cell_angle_alpha 98.245(2)
_cell_angle_beta 90.598(2)
_cell_angle_gamma 105.602(2)
_cell_formula_units_Z 2
_cell_length_a 10.5336(13)
_cell_length_b 11.6625(15)
_cell_length_c 19.425(2)
_cell_measurement_temperature 193(2)
_cell_volume 2271.6(5)
_computing_structure_refinement 'SHELXL-97 (Sheldrick, 1997)'
_computing_structure_solution 'SHELXS-97 (Sheldrick, 1990)'
_diffrn_ambient_temperature 193(2)
_diffrn_measured_fraction_theta_full 0.931
_diffrn_measured_fraction_theta_max 0.931
_diffrn_radiation_monochromator graphite
_diffrn_radiation_source 'fine-focus sealed tube'
_diffrn_radiation_type MoK\a
_diffrn_radiation_wavelength 0.71073
_diffrn_reflns_av_R_equivalents 0.0254
_diffrn_reflns_av_sigmaI/netI 0.0417
_diffrn_reflns_limit_h_max 13
_diffrn_reflns_limit_h_min -13
_diffrn_reflns_limit_k_max 15
_diffrn_reflns_limit_k_min -15
_diffrn_reflns_limit_l_max 25
_diffrn_reflns_limit_l_min -25
_diffrn_reflns_number 20191
_diffrn_reflns_theta_full 28.32
_diffrn_reflns_theta_max 28.32
_diffrn_reflns_theta_min 1.83
_exptl_absorpt_coefficient_mu 3.135
_exptl_absorpt_correction_T_max 1.000
_exptl_absorpt_correction_T_min 0.468
_exptl_absorpt_correction_type SADABS
_exptl_crystal_colour orange
_exptl_crystal_density_diffrn 1.483
_exptl_crystal_density_method 'not measured'
_exptl_crystal_description needle
_exptl_crystal_F_000 1024
_exptl_crystal_size_max 0.50
_exptl_crystal_size_mid 0.12
_exptl_crystal_size_min 0.10
_refine_diff_density_max 2.086
_refine_diff_density_min -1.445
_refine_diff_density_rms 0.098
_refine_ls_extinction_method none
_refine_ls_goodness_of_fit_ref 1.052
_refine_ls_hydrogen_treatment mixed
_refine_ls_matrix_type full
_refine_ls_number_parameters 577
_refine_ls_number_reflns 10529
_refine_ls_number_restraints 0
_refine_ls_restrained_S_all 1.052
_refine_ls_R_factor_all 0.0407
_refine_ls_R_factor_gt 0.0334
_refine_ls_shift/su_max 0.001
_refine_ls_shift/su_mean 0.000
_refine_ls_structure_factor_coef Fsqd
_refine_ls_weighting_details 'calc w=1/[\s^2^(Fo^2^)+(0.0268P)^2^+3.0011P] where P=(Fo^2^+2Fc^2^)/3'
_refine_ls_weighting_scheme calc
_refine_ls_wR_factor_gt 0.0724
_refine_ls_wR_factor_ref 0.0752
_reflns_number_gt 9402
_reflns_number_total 10529
_reflns_threshold_expression >2sigma(I)
_cod_data_source_file ic048886lsi20040813_030005_5.cif
_cod_data_source_block 4a
_cod_depositor_comments
;
The following automatic conversions were performed:
'_symmetry_cell_setting' value 'Triclinic' changed to 'triclinic'
according to '/home/saulius/struct/CIF-dictionaries/cif_core.dic'
dictionary named 'cif_core.dic' version 2.4.1 from 2010-06-29.

Automatic conversion script
Id: cif_fix_enum 1527 2010-12-29 10:47:43Z saulius 
;
_cod_database_code 4300978

loop_
_symmetry_equiv_pos_as_xyz
'x, y, z'
'-x, -y, -z'

loop_
_atom_site_label
_atom_site_type_symbol
_atom_site_fract_x
_atom_site_fract_y
_atom_site_fract_z
_atom_site_U_iso_or_equiv
_atom_site_adp_type
_atom_site_occupancy
_atom_site_symmetry_multiplicity
_atom_site_calc_flag
_atom_site_refinement_flags
_atom_site_disorder_assembly
_atom_site_disorder_group
Pt1 Pt 0.255737(13) 0.492842(12) 0.495004(7) 0.02837(5) Uani 1 1 d . . .
N1 N 0.3733(3) 0.5010(3) 0.41014(15) 0.0292(6) Uani 1 1 d . . .
N2 N 0.2189(3) 0.6370(2) 0.45617(15) 0.0288(6) Uani 1 1 d . . .
N3 N 0.2901(4) -0.2140(3) 0.69152(18) 0.0479(9) Uani 1 1 d . . .
H3A H 0.2405 -0.2889 0.6839 0.057 Uiso 1 1 calc R . .
N4 N -0.2118(4) 0.6488(4) 0.9056(2) 0.0622(11) Uani 1 1 d . . .
H4B H -0.2679 0.6915 0.9011 0.075 Uiso 1 1 calc R . .
C1 C 0.2856(4) 0.3475(3) 0.52336(18) 0.0326(8) Uani 1 1 d . . .
C2 C 0.2971(4) 0.2562(3) 0.54159(19) 0.0341(8) Uani 1 1 d . . .
C3 C 0.3123(4) 0.1480(3) 0.56410(18) 0.0310(7) Uani 1 1 d . . .
C4 C 0.4313(4) 0.1174(3) 0.55706(18) 0.0332(8) Uani 1 1 d . . .
H4A H 0.5015 0.1666 0.5353 0.040 Uiso 1 1 calc R . .
C5 C 0.4482(4) 0.0167(3) 0.58138(19) 0.0336(8) Uani 1 1 d . . .
H5A H 0.5312 -0.0006 0.5774 0.040 Uiso 1 1 calc R . .
C6 C 0.3479(4) -0.0595(3) 0.61135(18) 0.0328(8) Uani 1 1 d . . .
C7 C 0.2284(4) -0.0315(4) 0.6173(2) 0.0415(9) Uani 1 1 d . . .
H7A H 0.1574 -0.0834 0.6370 0.050 Uiso 1 1 calc R . .
C8 C 0.2107(4) 0.0708(4) 0.5949(2) 0.0402(9) Uani 1 1 d . . .
H8A H 0.1284 0.0891 0.6006 0.048 Uiso 1 1 calc R . .
C9 C 0.3723(4) -0.1693(3) 0.6374(2) 0.0403(9) Uani 1 1 d . . .
H9A H 0.3596 -0.2349 0.5974 0.048 Uiso 1 1 calc R . .
H9B H 0.4656 -0.1487 0.6547 0.048 Uiso 1 1 calc R . .
C10 C 0.2851(4) -0.1450(3) 0.7550(2) 0.0401(9) Uani 1 1 d . . .
C11 C 0.1962(4) -0.1936(4) 0.8037(2) 0.0487(10) Uani 1 1 d . . .
H11A H 0.1430 -0.2745 0.7935 0.058 Uiso 1 1 calc R . .
C12 C 0.1859(5) -0.1248(5) 0.8658(3) 0.0596(13) Uani 1 1 d . . .
H12A H 0.1243 -0.1581 0.8979 0.071 Uiso 1 1 calc R . .
C13 C 0.2636(5) -0.0084(5) 0.8820(3) 0.0605(13) Uani 1 1 d . . .
H13A H 0.2554 0.0389 0.9250 0.073 Uiso 1 1 calc R . .
C14 C 0.3531(5) 0.0392(4) 0.8358(2) 0.0532(11) Uani 1 1 d . . .
H14A H 0.4077 0.1194 0.8472 0.064 Uiso 1 1 calc R . .
C15 C 0.3649(4) -0.0273(4) 0.7734(2) 0.0451(10) Uani 1 1 d . . .
H15A H 0.4280 0.0070 0.7423 0.054 Uiso 1 1 calc R . .
C16 C 0.1503(3) 0.5038(3) 0.57569(18) 0.0293(7) Uani 1 1 d . . .
C17 C 0.0861(4) 0.5147(3) 0.62620(19) 0.0320(8) Uani 1 1 d . . .
C18 C 0.0071(3) 0.5216(3) 0.68552(19) 0.0303(7) Uani 1 1 d . . .
C19 C 0.0154(4) 0.4561(3) 0.7394(2) 0.0364(8) Uani 1 1 d . . .
H19A H 0.0753 0.4077 0.7370 0.044 Uiso 1 1 calc R . .
C20 C -0.0619(4) 0.4607(4) 0.7958(2) 0.0421(9) Uani 1 1 d . . .
H20A H -0.0561 0.4140 0.8314 0.050 Uiso 1 1 calc R . .
C21 C -0.1485(4) 0.5328(4) 0.8016(2) 0.0401(9) Uani 1 1 d . . .
C22 C -0.1565(4) 0.5988(3) 0.7488(2) 0.0385(9) Uani 1 1 d . . .
H22A H -0.2150 0.6486 0.7521 0.046 Uiso 1 1 calc R . .
C23 C -0.0812(4) 0.5934(3) 0.6915(2) 0.0347(8) Uani 1 1 d . . .
H23A H -0.0891 0.6388 0.6556 0.042 Uiso 1 1 calc R . .
C24 C -0.2354(4) 0.5353(4) 0.8635(2) 0.0529(11) Uani 1 1 d . . .
H24A H -0.3290 0.5090 0.8461 0.063 Uiso 1 1 calc R . .
H24B H -0.2217 0.4763 0.8928 0.063 Uiso 1 1 calc R . .
C25 C -0.1054(5) 0.6972(4) 0.9535(2) 0.0517(11) Uani 1 1 d . . .
C26 C -0.0082(5) 0.6383(4) 0.9637(2) 0.0537(11) Uani 1 1 d . . .
H26A H -0.0133 0.5624 0.9367 0.064 Uiso 1 1 calc R . .
C27 C 0.0954(5) 0.6900(5) 1.0130(3) 0.0601(12) Uani 1 1 d . . .
H27A H 0.1598 0.6483 1.0189 0.072 Uiso 1 1 calc R . .
C28 C 0.1079(6) 0.8003(5) 1.0537(3) 0.0733(15) Uani 1 1 d . . .
H28A H 0.1784 0.8341 1.0878 0.088 Uiso 1 1 calc R . .
C29 C 0.0122(5) 0.8604(4) 1.0425(2) 0.0580(12) Uani 1 1 d . . .
H29A H 0.0192 0.9374 1.0686 0.070 Uiso 1 1 calc R . .
C30 C -0.0902(6) 0.8098(4) 0.9950(3) 0.0616(13) Uani 1 1 d . . .
H30A H -0.1542 0.8521 0.9896 0.074 Uiso 1 1 calc R . .
C31 C 0.4532(4) 0.4324(3) 0.3898(2) 0.0348(8) Uani 1 1 d . . .
H31A H 0.4558 0.3682 0.4144 0.042 Uiso 1 1 calc R . .
C32 C 0.5327(4) 0.4521(3) 0.3336(2) 0.0353(8) Uani 1 1 d . . .
H32A H 0.5882 0.4011 0.3209 0.042 Uiso 1 1 calc R . .
C33 C 0.5331(3) 0.5439(3) 0.29556(18) 0.0306(7) Uani 1 1 d . . .
C34 C 0.4444(3) 0.6150(3) 0.31519(18) 0.0293(7) Uani 1 1 d . . .
C35 C 0.3698(3) 0.5915(3) 0.37331(18) 0.0279(7) Uani 1 1 d . . .
C36 C 0.6218(3) 0.5650(3) 0.23744(19) 0.0323(8) Uani 1 1 d . . .
C37 C 0.6331(4) 0.4674(4) 0.1894(2) 0.0430(9) Uani 1 1 d . . .
H37A H 0.5840 0.3880 0.1943 0.052 Uiso 1 1 calc R . .
C38 C 0.7157(4) 0.4858(4) 0.1345(2) 0.0514(11) Uani 1 1 d . . .
H38A H 0.7235 0.4190 0.1023 0.062 Uiso 1 1 calc R . .
C39 C 0.7866(4) 0.6006(5) 0.1266(2) 0.0511(11) Uani 1 1 d . . .
H39A H 0.8413 0.6132 0.0883 0.061 Uiso 1 1 calc R . .
C40 C 0.7777(4) 0.6970(4) 0.1745(2) 0.0449(10) Uani 1 1 d . . .
H40A H 0.8276 0.7760 0.1693 0.054 Uiso 1 1 calc R . .
C41 C 0.6971(4) 0.6802(3) 0.2299(2) 0.0372(8) Uani 1 1 d . . .
H41A H 0.6929 0.7474 0.2630 0.045 Uiso 1 1 calc R . .
C42 C 0.4230(3) 0.7065(3) 0.27789(19) 0.0331(8) Uani 1 1 d . . .
H42A H 0.4711 0.7229 0.2377 0.040 Uiso 1 1 calc R . .
C43 C 0.3359(3) 0.7701(3) 0.29855(18) 0.0313(7) Uani 1 1 d . . .
H43A H 0.3232 0.8287 0.2719 0.038 Uiso 1 1 calc R . .
C44 C 0.2628(3) 0.7508(3) 0.35937(18) 0.0277(7) Uani 1 1 d . . .
C45 C 0.2818(3) 0.6620(3) 0.39662(17) 0.0268(7) Uani 1 1 d . . .
C46 C 0.1362(4) 0.7007(3) 0.4797(2) 0.0359(8) Uani 1 1 d . . .
H46A H 0.0917 0.6839 0.5209 0.043 Uiso 1 1 calc R . .
C47 C 0.1130(4) 0.7908(3) 0.4457(2) 0.0357(8) Uani 1 1 d . . .
H47A H 0.0540 0.8347 0.4645 0.043 Uiso 1 1 calc R . .
C48 C 0.1739(3) 0.8176(3) 0.38559(18) 0.0301(7) Uani 1 1 d . . .
C49 C 0.1454(3) 0.9138(3) 0.35018(19) 0.0298(7) Uani 1 1 d . . .
C50 C 0.0865(4) 0.8882(3) 0.2836(2) 0.0407(9) Uani 1 1 d . . .
H50A H 0.0694 0.8092 0.2583 0.049 Uiso 1 1 calc R . .
C51 C 0.0524(4) 0.9777(4) 0.2540(2) 0.0439(9) Uani 1 1 d . . .
H51A H 0.0098 0.9593 0.2088 0.053 Uiso 1 1 calc R . .
C52 C 0.0799(4) 1.0932(3) 0.2895(2) 0.0420(9) Uani 1 1 d . . .
H52A H 0.0569 1.1543 0.2688 0.050 Uiso 1 1 calc R . .
C53 C 0.1405(4) 1.1199(3) 0.3549(2) 0.0448(10) Uani 1 1 d . . .
H53A H 0.1606 1.1999 0.3792 0.054 Uiso 1 1 calc R . .
C54 C 0.1727(4) 1.0307(3) 0.3858(2) 0.0380(8) Uani 1 1 d . . .
H54A H 0.2136 1.0494 0.4314 0.046 Uiso 1 1 calc R . .
O1S O -0.4230(3) 0.7849(3) 0.92906(19) 0.0629(9) Uani 1 1 d . . .
C1S C -0.3445(6) 0.8722(6) 0.8290(4) 0.095(2) Uani 1 1 d . . .
H1SA H -0.3479 0.9370 0.8026 0.143 Uiso 1 1 calc R . .
H1SB H -0.3770 0.7942 0.7990 0.143 Uiso 1 1 calc R . .
H1SC H -0.2531 0.8826 0.8453 0.143 Uiso 1 1 calc R . .
C2S C -0.4297(6) 0.8765(5) 0.8908(3) 0.0782(17) Uani 1 1 d . . .
H2SA H -0.3986 0.9559 0.9208 0.094 Uiso 1 1 calc R . .
H2SB H -0.5222 0.8656 0.8747 0.094 Uiso 1 1 calc R . .
C3S C -0.4942(6) 0.6782(6) 1.0234(3) 0.0835(18) Uani 1 1 d . . .
H3SA H -0.5526 0.6722 1.0624 0.125 Uiso 1 1 calc R . .
H3SB H -0.4025 0.6949 1.0410 0.125 Uiso 1 1 calc R . .
H3SC H -0.5182 0.6022 0.9911 0.125 Uiso 1 1 calc R . .
C4S C -0.5084(5) 0.7797(5) 0.9855(3) 0.0659(14) Uani 1 1 d . . .
H4SA H -0.6009 0.7642 0.9678 0.079 Uiso 1 1 calc R . .
H4SB H -0.4839 0.8571 1.0176 0.079 Uiso 1 1 calc R . .

loop_
_atom_site_aniso_label
_atom_site_aniso_U_11
_atom_site_aniso_U_22
_atom_site_aniso_U_33
_atom_site_aniso_U_23
_atom_site_aniso_U_13
_atom_site_aniso_U_12
Pt1 0.03220(8) 0.02485(7) 0.03051(8) 0.00805(5) 0.00043(5) 0.01003(5)
N1 0.0299(15) 0.0282(14) 0.0311(15) 0.0066(12) 0.0027(12) 0.0095(12)
N2 0.0283(15) 0.0262(14) 0.0338(15) 0.0066(12) 0.0009(12) 0.0098(12)
N3 0.071(2) 0.0274(16) 0.0414(19) 0.0088(14) 0.0033(17) 0.0047(16)
N4 0.057(2) 0.076(3) 0.061(3) 0.004(2) 0.006(2) 0.034(2)
C1 0.037(2) 0.0302(18) 0.0316(18) 0.0053(15) 0.0006(15) 0.0112(16)
C2 0.044(2) 0.0300(18) 0.0308(18) 0.0060(15) 0.0017(15) 0.0142(16)
C3 0.041(2) 0.0285(17) 0.0264(17) 0.0056(14) 0.0006(14) 0.0140(16)
C4 0.0350(19) 0.0302(18) 0.0337(19) 0.0059(15) 0.0048(15) 0.0070(15)
C5 0.0323(19) 0.0362(19) 0.0358(19) 0.0056(15) 0.0018(15) 0.0153(16)
C6 0.042(2) 0.0307(18) 0.0283(18) 0.0055(14) 0.0008(15) 0.0141(16)
C7 0.037(2) 0.042(2) 0.050(2) 0.0208(18) 0.0103(18) 0.0115(18)
C8 0.037(2) 0.045(2) 0.048(2) 0.0182(18) 0.0102(17) 0.0202(18)
C9 0.054(2) 0.0323(19) 0.039(2) 0.0099(16) 0.0021(18) 0.0178(18)
C10 0.049(2) 0.0326(19) 0.042(2) 0.0149(17) -0.0004(18) 0.0132(18)
C11 0.043(2) 0.049(2) 0.051(3) 0.016(2) -0.0006(19) 0.004(2)
C12 0.051(3) 0.076(3) 0.054(3) 0.020(3) 0.015(2) 0.016(3)
C13 0.072(3) 0.061(3) 0.052(3) -0.003(2) 0.011(2) 0.028(3)
C14 0.076(3) 0.038(2) 0.046(2) 0.0059(19) -0.002(2) 0.017(2)
C15 0.058(3) 0.036(2) 0.041(2) 0.0137(17) 0.0062(19) 0.0089(19)
C16 0.0335(18) 0.0222(16) 0.0324(18) 0.0088(14) -0.0007(15) 0.0057(14)
C17 0.0346(19) 0.0252(17) 0.0353(19) 0.0069(14) -0.0039(15) 0.0058(15)
C18 0.0296(18) 0.0231(16) 0.0367(19) 0.0044(14) -0.0009(14) 0.0048(14)
C19 0.035(2) 0.0364(19) 0.042(2) 0.0115(16) 0.0045(16) 0.0145(16)
C20 0.042(2) 0.047(2) 0.044(2) 0.0199(18) 0.0038(18) 0.0168(19)
C21 0.0308(19) 0.046(2) 0.040(2) 0.0029(18) 0.0054(16) 0.0074(17)
C22 0.0320(19) 0.0326(19) 0.051(2) 0.0022(17) 0.0007(17) 0.0119(16)
C23 0.037(2) 0.0271(17) 0.041(2) 0.0089(15) -0.0033(16) 0.0092(15)
C24 0.042(2) 0.066(3) 0.051(3) 0.005(2) 0.009(2) 0.017(2)
C25 0.056(3) 0.062(3) 0.044(2) 0.016(2) 0.017(2) 0.023(2)
C26 0.056(3) 0.056(3) 0.055(3) 0.014(2) 0.012(2) 0.023(2)
C27 0.058(3) 0.069(3) 0.058(3) 0.021(3) 0.014(2) 0.017(3)
C28 0.079(4) 0.076(4) 0.057(3) 0.009(3) 0.011(3) 0.009(3)
C29 0.079(3) 0.055(3) 0.044(3) 0.010(2) 0.017(2) 0.023(3)
C30 0.087(4) 0.056(3) 0.051(3) 0.014(2) 0.025(3) 0.031(3)
C31 0.039(2) 0.0290(18) 0.042(2) 0.0095(15) 0.0003(16) 0.0158(16)
C32 0.037(2) 0.0334(19) 0.041(2) 0.0063(16) 0.0032(16) 0.0177(16)
C33 0.0285(17) 0.0277(17) 0.0338(18) 0.0017(14) -0.0007(14) 0.0066(14)
C34 0.0297(17) 0.0243(16) 0.0328(18) 0.0025(14) -0.0011(14) 0.0068(14)
C35 0.0300(17) 0.0228(16) 0.0312(17) 0.0041(13) -0.0031(14) 0.0081(14)
C36 0.0293(18) 0.0359(19) 0.0340(19) 0.0054(15) -0.0008(14) 0.0126(15)
C37 0.043(2) 0.041(2) 0.044(2) -0.0009(18) 0.0037(18) 0.0114(18)
C38 0.050(3) 0.063(3) 0.040(2) -0.004(2) 0.0069(19) 0.018(2)
C39 0.044(2) 0.078(3) 0.040(2) 0.020(2) 0.0084(18) 0.024(2)
C40 0.036(2) 0.052(2) 0.052(2) 0.025(2) 0.0046(18) 0.0130(19)
C41 0.035(2) 0.0357(19) 0.043(2) 0.0094(16) -0.0006(16) 0.0113(16)
C42 0.0344(19) 0.0337(18) 0.0326(19) 0.0084(15) 0.0019(15) 0.0095(16)
C43 0.0321(18) 0.0281(17) 0.0357(19) 0.0105(14) -0.0012(14) 0.0087(15)
C44 0.0276(17) 0.0226(15) 0.0331(18) 0.0043(13) -0.0036(14) 0.0073(13)
C45 0.0249(16) 0.0247(16) 0.0305(17) 0.0046(13) -0.0012(13) 0.0059(13)
C46 0.037(2) 0.037(2) 0.036(2) 0.0081(16) 0.0060(16) 0.0134(17)
C47 0.037(2) 0.0332(19) 0.043(2) 0.0091(16) 0.0036(16) 0.0182(16)
C48 0.0312(18) 0.0243(16) 0.0354(19) 0.0047(14) -0.0019(14) 0.0087(14)
C49 0.0277(17) 0.0276(17) 0.0378(19) 0.0108(14) 0.0033(14) 0.0107(14)
C50 0.052(2) 0.0281(18) 0.042(2) 0.0064(16) -0.0048(18) 0.0120(17)
C51 0.054(2) 0.041(2) 0.039(2) 0.0128(18) -0.0085(18) 0.0137(19)
C52 0.047(2) 0.033(2) 0.052(2) 0.0191(18) 0.0015(19) 0.0154(18)
C53 0.053(2) 0.0285(19) 0.057(3) 0.0079(18) -0.002(2) 0.0174(18)
C54 0.041(2) 0.0333(19) 0.041(2) 0.0030(16) -0.0059(17) 0.0137(17)
O1S 0.058(2) 0.064(2) 0.076(2) 0.0181(18) 0.0099(17) 0.0289(17)
C1S 0.081(4) 0.107(5) 0.123(6) 0.065(5) 0.044(4) 0.043(4)
C2S 0.079(4) 0.075(4) 0.097(5) 0.035(3) 0.016(3) 0.038(3)
C3S 0.092(5) 0.084(4) 0.071(4) 0.021(3) -0.006(3) 0.013(4)
C4S 0.053(3) 0.069(3) 0.070(3) -0.004(3) 0.004(3) 0.014(3)

loop_
_atom_type_symbol
_atom_type_description
_atom_type_scat_dispersion_real
_atom_type_scat_dispersion_imag
_atom_type_scat_source
C C 0.0033 0.0016 'International Tables Vol C Tables 4.2.6.8 and 6.1.1.4'
H H 0.0000 0.0000 'International Tables Vol C Tables 4.2.6.8 and 6.1.1.4'
N N 0.0061 0.0033 'International Tables Vol C Tables 4.2.6.8 and 6.1.1.4'
O O 0.0106 0.0060 'International Tables Vol C Tables 4.2.6.8 and 6.1.1.4'
Pt Pt -1.7033 8.3905 'International Tables Vol C Tables 4.2.6.8 and 6.1.1.4'

loop_
_geom_angle_atom_site_label_1
_geom_angle_atom_site_label_2
_geom_angle_atom_site_label_3
_geom_angle
_geom_angle_site_symmetry_1
_geom_angle_site_symmetry_3
_geom_angle_publ_flag
C16 Pt1 C1 87.68(14) . . ?
C16 Pt1 N2 95.58(12) . . ?
C1 Pt1 N2 174.74(13) . . ?
C16 Pt1 N1 173.91(12) . . ?
C1 Pt1 N1 97.56(13) . . ?
N2 Pt1 N1 79.42(11) . . ?
C31 N1 C35 118.0(3) . . ?
C31 N1 Pt1 128.0(2) . . ?
C35 N1 Pt1 114.0(2) . . ?
C46 N2 C45 118.2(3) . . ?
C46 N2 Pt1 127.6(2) . . ?
C45 N2 Pt1 114.0(2) . . ?
C10 N3 C9 123.2(3) . . ?
C25 N4 C24 124.0(4) . . ?
C2 C1 Pt1 176.6(3) . . ?
C1 C2 C3 179.2(4) . . ?
C4 C3 C8 117.3(3) . . ?
C4 C3 C2 120.6(3) . . ?
C8 C3 C2 122.1(3) . . ?
C5 C4 C3 120.8(3) . . ?
C6 C5 C4 121.8(3) . . ?
C5 C6 C7 117.9(3) . . ?
C5 C6 C9 119.5(3) . . ?
C7 C6 C9 122.6(3) . . ?
C8 C7 C6 121.1(4) . . ?
C7 C8 C3 121.0(3) . . ?
N3 C9 C6 115.7(3) . . ?
N3 C10 C15 122.7(4) . . ?
N3 C10 C11 119.5(4) . . ?
C15 C10 C11 117.8(4) . . ?
C12 C11 C10 120.3(4) . . ?
C11 C12 C13 120.8(4) . . ?
C14 C13 C12 119.5(4) . . ?
C15 C14 C13 120.9(4) . . ?
C14 C15 C10 120.7(4) . . ?
C17 C16 Pt1 177.8(3) . . ?
C16 C17 C18 177.3(4) . . ?
C19 C18 C23 117.8(3) . . ?
C19 C18 C17 120.6(3) . . ?
C23 C18 C17 121.6(3) . . ?
C20 C19 C18 120.9(3) . . ?
C19 C20 C21 120.9(4) . . ?
C22 C21 C20 118.6(3) . . ?
C22 C21 C24 121.0(4) . . ?
C20 C21 C24 120.4(4) . . ?
C23 C22 C21 121.0(3) . . ?
C22 C23 C18 120.8(4) . . ?
N4 C24 C21 114.5(4) . . ?
N4 C25 C26 122.9(4) . . ?
N4 C25 C30 120.8(4) . . ?
C26 C25 C30 116.3(5) . . ?
C27 C26 C25 120.6(5) . . ?
C28 C27 C26 122.2(5) . . ?
C27 C28 C29 117.2(5) . . ?
C30 C29 C28 120.9(5) . . ?
C29 C30 C25 122.7(5) . . ?
N1 C31 C32 121.9(3) . . ?
C33 C32 C31 121.7(3) . . ?
C32 C33 C34 116.8(3) . . ?
C32 C33 C36 120.5(3) . . ?
C34 C33 C36 122.7(3) . . ?
C35 C34 C33 118.0(3) . . ?
C35 C34 C42 117.6(3) . . ?
C33 C34 C42 124.4(3) . . ?
N1 C35 C34 123.4(3) . . ?
N1 C35 C45 116.0(3) . . ?
C34 C35 C45 120.5(3) . . ?
C41 C36 C37 118.7(3) . . ?
C41 C36 C33 121.6(3) . . ?
C37 C36 C33 119.7(3) . . ?
C38 C37 C36 120.3(4) . . ?
C39 C38 C37 120.3(4) . . ?
C38 C39 C40 119.7(4) . . ?
C39 C40 C41 120.8(4) . . ?
C40 C41 C36 120.1(4) . . ?
C43 C42 C34 121.7(3) . . ?
C42 C43 C44 121.6(3) . . ?
C45 C44 C48 117.7(3) . . ?
C45 C44 C43 117.8(3) . . ?
C48 C44 C43 124.5(3) . . ?
N2 C45 C44 123.0(3) . . ?
N2 C45 C35 116.3(3) . . ?
C44 C45 C35 120.7(3) . . ?
N2 C46 C47 122.1(3) . . ?
C48 C47 C46 121.1(3) . . ?
C47 C48 C44 117.9(3) . . ?
C47 C48 C49 119.7(3) . . ?
C44 C48 C49 122.4(3) . . ?
C50 C49 C54 119.2(3) . . ?
C50 C49 C48 121.3(3) . . ?
C54 C49 C48 119.4(3) . . ?
C49 C50 C51 120.1(3) . . ?
C52 C51 C50 120.4(4) . . ?
C53 C52 C51 119.9(4) . . ?
C52 C53 C54 120.3(4) . . ?
C53 C54 C49 120.2(4) . . ?
C2S O1S C4S 111.7(4) . . ?
O1S C2S C1S 109.3(4) . . ?
O1S C4S C3S 107.7(4) . . ?

loop_
_geom_bond_atom_site_label_1
_geom_bond_atom_site_label_2
_geom_bond_distance
_geom_bond_site_symmetry_2
_geom_bond_publ_flag
Pt1 C16 1.939(3) . ?
Pt1 C1 1.956(4) . ?
Pt1 N2 2.062(3) . ?
Pt1 N1 2.070(3) . ?
N1 C31 1.335(4) . ?
N1 C35 1.365(4) . ?
N2 C46 1.334(4) . ?
N2 C45 1.368(4) . ?
N3 C10 1.382(5) . ?
N3 C9 1.435(5) . ?
N4 C25 1.389(6) . ?
N4 C24 1.411(6) . ?
C1 C2 1.205(5) . ?
C2 C3 1.440(5) . ?
C3 C4 1.396(5) . ?
C3 C8 1.401(5) . ?
C4 C5 1.380(5) . ?
C5 C6 1.379(5) . ?
C6 C7 1.385(5) . ?
C6 C9 1.523(5) . ?
C7 C8 1.383(5) . ?
C10 C15 1.397(6) . ?
C10 C11 1.407(6) . ?
C11 C12 1.372(7) . ?
C12 C13 1.374(7) . ?
C13 C14 1.373(7) . ?
C14 C15 1.367(6) . ?
C16 C17 1.209(5) . ?
C17 C18 1.434(5) . ?
C18 C19 1.397(5) . ?
C18 C23 1.404(5) . ?
C19 C20 1.376(5) . ?
C20 C21 1.393(5) . ?
C21 C22 1.382(6) . ?
C21 C24 1.522(5) . ?
C22 C23 1.377(5) . ?
C25 C26 1.404(6) . ?
C25 C30 1.407(7) . ?
C26 C27 1.388(7) . ?
C27 C28 1.383(7) . ?
C28 C29 1.404(8) . ?
C29 C30 1.357(7) . ?
C31 C32 1.390(5) . ?
C32 C33 1.384(5) . ?
C33 C34 1.428(5) . ?
C33 C36 1.479(5) . ?
C34 C35 1.399(5) . ?
C34 C42 1.436(5) . ?
C35 C45 1.433(4) . ?
C36 C41 1.393(5) . ?
C36 C37 1.397(5) . ?
C37 C38 1.387(6) . ?
C38 C39 1.377(6) . ?
C39 C40 1.378(6) . ?
C40 C41 1.382(5) . ?
C42 C43 1.357(5) . ?
C43 C44 1.428(5) . ?
C44 C45 1.400(4) . ?
C44 C48 1.425(4) . ?
C46 C47 1.390(5) . ?
C47 C48 1.373(5) . ?
C48 C49 1.490(5) . ?
C49 C50 1.385(5) . ?
C49 C54 1.390(5) . ?
C50 C51 1.386(5) . ?
C51 C52 1.376(6) . ?
C52 C53 1.372(6) . ?
C53 C54 1.386(5) . ?
O1S C2S 1.402(6) . ?
O1S C4S 1.423(6) . ?
C1S C2S 1.511(8) . ?
C3S C4S 1.518(8) . ?
